data_7005749
loop_
_publ_author_name
'Mikata, Yuji'
'So, Haruka'
'Yamashita, Azusa'
'Kawamura, Ayano'
'Mikuriya, Masahiro'
'Fukui, K\^oichi'
'Ichimura, Akio'
'Yano, Shigenobu'

_publ_section_title
;
 Quinoline-based tetradendate nitrogen ligands stabilize the
 bis(micro-oxo) dinuclear manganese(iii,iii) core.
;
_journal_issue 30
_journal_name_full 'Dalton transactions (Cambridge, England : 2003)'
_journal_page_first 3330
_journal_page_last 3334
_journal_paper_doi 10.1039/b705080a
_journal_year 2007
_chemical_formula_moiety 'C54 H66 Cl2 Mn2 N10 O12 '
_chemical_formula_sum 'C54 H66 Cl2 Mn2 N10 O12'
_chemical_formula_weight 1227.96
_space_group_IT_number 92
_symmetry_cell_setting tetragonal
_symmetry_Int_Tables_number 92
_symmetry_space_group_name_Hall 'P 4abw 2nw'
_symmetry_space_group_name_H-M 'P 41 21 2'
_cell_angle_alpha 90.0000
_cell_angle_beta 90.0000
_cell_angle_gamma 90.0000
_cell_formula_units_Z 4
_cell_length_a 12.9335(4)
_cell_length_b 12.9335(4)
_cell_length_c 32.6230(13)
_cell_measurement_reflns_used 13061
_cell_measurement_temperature 173.1
_cell_measurement_theta_max 27.5
_cell_measurement_theta_min 3.1
_cell_volume 5457.0(3)
_computing_cell_refinement CrystalClear
_computing_data_collection CrystalClear
_computing_data_reduction CrystalStructure
_computing_publication_material 'CrystalStructure 3.8'
_computing_structure_refinement SHELXL
_computing_structure_solution SIR92
_diffrn_detector_area_resol_mean 7.31
_diffrn_measured_fraction_theta_full 0.997
_diffrn_measured_fraction_theta_max 0.997
_diffrn_measurement_device_type 'Rigaku Mercury'
_diffrn_measurement_method \w
_diffrn_radiation_type 'Mo K\a'
_diffrn_radiation_wavelength 0.71070
_diffrn_reflns_av_R_equivalents 0.040
_diffrn_reflns_limit_h_max 16
_diffrn_reflns_limit_h_min -16
_diffrn_reflns_limit_k_max 16
_diffrn_reflns_limit_k_min -16
_diffrn_reflns_limit_l_max 42
_diffrn_reflns_limit_l_min -42
_diffrn_reflns_number 53797
_diffrn_reflns_theta_full 27.48
_diffrn_reflns_theta_max 27.48
_exptl_absorpt_coefficient_mu 0.633
_exptl_absorpt_correction_T_max 0.881
_exptl_absorpt_correction_T_min 0.677
_exptl_absorpt_correction_type multi-scan
_exptl_absorpt_process_details 'Jacobson, R. (1998) Private communication'
_exptl_crystal_colour brown
_exptl_crystal_density_diffrn 1.495
_exptl_crystal_density_method 'not measured'
_exptl_crystal_description unknown
_exptl_crystal_F_000 2560.00
_exptl_crystal_size_max 0.50
_exptl_crystal_size_mid 0.20
_exptl_crystal_size_min 0.20
_refine_diff_density_max 0.64
_refine_diff_density_min -0.51
_refine_ls_abs_structure_details 'Flack, H. D. (1983), Acta Cryst. A39, 876-881. 2623 Friedel Pairs'
_refine_ls_abs_structure_Flack 0.03(2)
_refine_ls_extinction_method none
_refine_ls_goodness_of_fit_ref 1.122
_refine_ls_hydrogen_treatment refall
_refine_ls_number_parameters 362
_refine_ls_number_reflns 6257
_refine_ls_R_factor_gt 0.0503
_refine_ls_shift/su_max 0.0010
_refine_ls_structure_factor_coef Fsqd
_refine_ls_weighting_details 'w = 1/[\s^2^(Fo^2^)+(0.0718P)^2^+3.7164P] where P=(Fo^2^+2Fc^2^)/3'
_refine_ls_weighting_scheme calc
_refine_ls_wR_factor_ref 0.1360
_reflns_number_gt 6083
_reflns_number_total 6257
_reflns_threshold_expression F^2^>2.0\s(F^2^)
_cod_data_source_file b705080a.txt
_cod_data_source_block '__BQDMEN-Mn2-070127-55'
_cod_original_formula_sum 'C54 H66 Cl2 Mn2 N10 O12 '
_cod_database_code 7005749

loop_
_symmetry_equiv_pos_site_id
_symmetry_equiv_pos_as_xyz
1 +X,+Y,+Z
2 1/2-Y,1/2+X,1/4+Z
3 -X,-Y,1/2+Z
4 1/2+Y,1/2-X,3/4+Z
5 1/2-X,1/2+Y,1/4-Z
6 +Y,+X,-Z
7 1/2+X,1/2-Y,3/4-Z
8 -Y,-X,1/2-Z

loop_
_atom_site_label
_atom_site_type_symbol
_atom_site_fract_x
_atom_site_fract_y
_atom_site_fract_z
_atom_site_U_iso_or_equiv
_atom_site_adp_type
_atom_site_occupancy
_atom_site_symmetry_multiplicity
_atom_site_calc_flag
_atom_site_refinement_flags
_atom_site_disorder_assembly
_atom_site_disorder_group
Mn(1) Mn 0.18272(3) 0.78515(3) 0.210161(13) 0.02703(12) Uani 1.00 1 d . . .
Cl(1) Cl 0.42799(6) 1.00577(7) 0.46287(3) 0.0439(2) Uani 1.00 1 d . . .
O(1) O 0.26644(15) 0.86643(15) 0.24155(6) 0.0288(4) Uani 1.00 1 d . . .
O(2) O 0.3886(4) 0.9105(3) 0.4696(3) 0.191(3) Uani 1.00 1 d . . .
O(3) O 0.3488(3) 1.0747(3) 0.45042(14) 0.0982(14) Uani 1.00 1 d . . .
O(4) O 0.4821(6) 1.0405(4) 0.4947(2) 0.189(3) Uani 1.00 1 d . . .
O(5) O 0.4938(7) 0.9880(7) 0.4325(2) 0.221(4) Uani 1.00 1 d . . .
O(6) O -0.2863(3) 0.7316(4) 0.14169(13) 0.1024(14) Uani 1.00 1 d . . .
N(1) N 0.2533(2) 0.8164(2) 0.15113(7) 0.0327(5) Uani 1.00 1 d . . .
N(2) N 0.06390(19) 0.7178(2) 0.17292(8) 0.0314(5) Uani 1.00 1 d . . .
N(3) N 0.3068(2) 0.6453(2) 0.19588(7) 0.0334(5) Uani 1.00 1 d . . .
N(4) N 0.0516(2) 0.9174(2) 0.19845(7) 0.0318(5) Uani 1.00 1 d . . .
N(5) N -0.2767(3) 0.8564(3) 0.09322(16) 0.0774(12) Uani 1.00 1 d . . .
C(1) C 0.1960(2) 0.7514(2) 0.12069(9) 0.0404(7) Uani 1.00 1 d . . .
C(2) C 0.0818(2) 0.7540(2) 0.12991(9) 0.0387(7) Uani 1.00 1 d . . .
C(3) C 0.3627(2) 0.7837(2) 0.15225(10) 0.0385(6) Uani 1.00 1 d . . .
C(4) C 0.3766(2) 0.6771(2) 0.16946(9) 0.0360(6) Uani 1.00 1 d . . .
C(5) C 0.4628(2) 0.6180(3) 0.15774(12) 0.0438(7) Uani 1.00 1 d . . .
C(6) C 0.4773(2) 0.5240(3) 0.17437(12) 0.0480(8) Uani 1.00 1 d . . .
C(7) C 0.4164(3) 0.3892(2) 0.22306(13) 0.0526(10) Uani 1.00 1 d . . .
C(8) C 0.3459(3) 0.3574(2) 0.25131(14) 0.0563(10) Uani 1.00 1 d . . .
C(9) C 0.2607(3) 0.4197(2) 0.26109(12) 0.0508(9) Uani 1.00 1 d . . .
C(10) C 0.2476(3) 0.5144(2) 0.24266(10) 0.0435(7) Uani 1.00 1 d . . .
C(11) C 0.3201(2) 0.5492(2) 0.21367(10) 0.0367(6) Uani 1.00 1 d . . .
C(12) C 0.4065(2) 0.4863(2) 0.20344(12) 0.0432(8) Uani 1.00 1 d . . .
C(13) C 0.2516(3) 0.9257(2) 0.13770(11) 0.0438(7) Uani 1.00 1 d . . .
C(14) C -0.0365(2) 0.7557(2) 0.18804(10) 0.0363(6) Uani 1.00 1 d . . .
C(15) C -0.0382(2) 0.8720(2) 0.19174(9) 0.0330(6) Uani 1.00 1 d . . .
C(16) C -0.1326(2) 0.9264(3) 0.18835(11) 0.0414(7) Uani 1.00 1 d . . .
C(17) C -0.1321(2) 1.0309(3) 0.19267(11) 0.0454(8) Uani 1.00 1 d . . .
C(18) C -0.0318(3) 1.1919(3) 0.20464(11) 0.0522(9) Uani 1.00 1 d . . .
C(19) C 0.0620(3) 1.2382(2) 0.21182(12) 0.0535(9) Uani 1.00 1 d . . .
C(20) C 0.1512(3) 1.1783(2) 0.21457(10) 0.0463(7) Uani 1.00 1 d . . .
C(21) C 0.1477(2) 1.0730(2) 0.21039(10) 0.0374(6) Uani 1.00 1 d . . .
C(22) C 0.0528(2) 1.0239(2) 0.20266(9) 0.0345(6) Uani 1.00 1 d . . .
C(23) C -0.0382(2) 1.0833(2) 0.19963(10) 0.0404(7) Uani 1.00 1 d . . .
C(24) C 0.0611(3) 0.6036(2) 0.17418(12) 0.0435(7) Uani 1.00 1 d . . .
C(25) C -0.2506(3) 0.7657(4) 0.10962(16) 0.0678(12) Uani 1.00 1 d . . .
C(26) C -0.3490(7) 0.9201(7) 0.1115(3) 0.186(6) Uani 1.00 1 d . . .
C(27) C -0.2334(6) 0.8791(7) 0.0533(2) 0.139(3) Uani 1.00 1 d . . .
H(1) H 0.2213 0.6793 0.1220 0.048 Uiso 1.00 1 c R . .
H(2) H 0.2085 0.7780 0.0927 0.048 Uiso 1.00 1 c R . .
H(3) H 0.0553 0.8253 0.1266 0.046 Uiso 1.00 1 c R . .
H(4) H 0.0444 0.7087 0.1105 0.046 Uiso 1.00 1 c R . .
H(5) H 0.4025 0.8334 0.1691 0.046 Uiso 1.00 1 c R . .
H(6) H 0.3912 0.7857 0.1241 0.046 Uiso 1.00 1 c R . .
H(7) H 0.5106 0.6442 0.1382 0.053 Uiso 1.00 1 c R . .
H(8) H 0.5351 0.4833 0.1665 0.058 Uiso 1.00 1 c R . .
H(9) H 0.4731 0.3457 0.2164 0.063 Uiso 1.00 1 c R . .
H(10) H 0.3545 0.2925 0.2645 0.068 Uiso 1.00 1 c R . .
H(11) H 0.2115 0.3962 0.2806 0.061 Uiso 1.00 1 c R . .
H(12) H 0.1898 0.5563 0.2495 0.052 Uiso 1.00 1 c R . .
H(13) H 0.1885 0.9388 0.1219 0.053 Uiso 1.00 1 c R . .
H(14) H 0.3122 0.9397 0.1206 0.053 Uiso 1.00 1 c R . .
H(15) H 0.2529 0.9710 0.1618 0.053 Uiso 1.00 1 c R . .
H(16) H -0.0509 0.7246 0.2152 0.044 Uiso 1.00 1 c R . .
H(17) H -0.0918 0.7334 0.1690 0.044 Uiso 1.00 1 c R . .
H(18) H -0.1953 0.8905 0.1832 0.050 Uiso 1.00 1 c R . .
H(19) H -0.1951 1.0685 0.1910 0.054 Uiso 1.00 1 c R . .
H(20) H -0.0926 1.2329 0.2030 0.063 Uiso 1.00 1 c R . .
H(21) H 0.0661 1.3111 0.2149 0.064 Uiso 1.00 1 c R . .
H(22) H 0.2158 1.2111 0.2195 0.056 Uiso 1.00 1 c R . .
H(23) H 0.2092 1.0333 0.2127 0.045 Uiso 1.00 1 c R . .
H(24) H 0.1056 0.5757 0.1525 0.052 Uiso 1.00 1 c R . .
H(25) H -0.0101 0.5798 0.1699 0.052 Uiso 1.00 1 c R . .
H(26) H 0.0858 0.5796 0.2009 0.052 Uiso 1.00 1 c R . .
H(27) H -0.2010 0.7248 0.0955 0.081 Uiso 1.00 1 c R . .
H(28) H -0.4180 0.9031 0.1010 0.223 Uiso 1.00 1 c R . .
H(29) H -0.3329 0.9924 0.1051 0.223 Uiso 1.00 1 c R . .
H(30) H -0.3474 0.9100 0.1412 0.223 Uiso 1.00 1 c R . .
H(31) H -0.1669 0.9143 0.0567 0.167 Uiso 1.00 1 c R . .
H(32) H -0.2810 0.9240 0.0381 0.167 Uiso 1.00 1 c R . .
H(33) H -0.2232 0.8145 0.0382 0.167 Uiso 1.00 1 c R . .

loop_
_atom_site_aniso_label
_atom_site_aniso_U_11
_atom_site_aniso_U_22
_atom_site_aniso_U_33
_atom_site_aniso_U_12
_atom_site_aniso_U_13
_atom_site_aniso_U_23
Mn(1) 0.0293(2) 0.0277(2) 0.02416(19) -0.00126(16) -0.00137(16) -0.00126(16)
Cl(1) 0.0391(4) 0.0488(4) 0.0436(4) 0.0010(3) -0.0066(3) -0.0034(3)
O(1) 0.0294(10) 0.0297(9) 0.0273(9) -0.0023(7) -0.0022(7) 0.0008(7)
O(2) 0.073(2) 0.075(3) 0.424(12) -0.015(2) -0.036(5) 0.080(5)
O(3) 0.098(3) 0.081(2) 0.116(3) 0.043(2) -0.043(2) -0.008(2)
O(4) 0.268(8) 0.108(4) 0.190(6) 0.032(4) -0.174(6) -0.045(4)
O(5) 0.213(7) 0.297(9) 0.154(5) 0.155(7) 0.121(5) 0.083(6)
O(6) 0.095(3) 0.141(4) 0.071(2) -0.029(2) -0.008(2) 0.013(2)
N(1) 0.0383(12) 0.0339(12) 0.0260(11) 0.0011(10) 0.0015(9) 0.0003(9)
N(2) 0.0335(12) 0.0322(12) 0.0285(11) -0.0033(10) -0.0045(9) -0.0041(9)
N(3) 0.0385(14) 0.0320(12) 0.0297(11) 0.0047(10) -0.0040(10) -0.0053(9)
N(4) 0.0349(12) 0.0343(12) 0.0262(10) 0.0009(10) -0.0017(9) 0.0009(9)
N(5) 0.060(2) 0.077(2) 0.095(3) -0.001(2) -0.033(2) 0.013(2)
C(1) 0.0477(19) 0.0475(17) 0.0260(13) 0.0044(14) -0.0015(12) -0.0078(12)
C(2) 0.0423(17) 0.0480(17) 0.0258(13) 0.0000(14) -0.0067(12) -0.0049(12)
C(3) 0.0348(15) 0.0442(17) 0.0364(15) 0.0000(13) 0.0045(12) -0.0016(13)
C(4) 0.0326(14) 0.0443(16) 0.0312(13) 0.0002(13) -0.0033(11) -0.0094(13)
C(5) 0.0326(15) 0.052(2) 0.0469(18) 0.0069(14) -0.0009(13) -0.0132(15)
C(6) 0.0378(17) 0.051(2) 0.056(2) 0.0119(15) -0.0088(15) -0.0217(16)
C(7) 0.055(2) 0.0369(17) 0.066(2) 0.0118(16) -0.0278(19) -0.0116(17)
C(8) 0.072(2) 0.0311(16) 0.066(2) 0.0044(16) -0.030(2) -0.0029(16)
C(9) 0.072(2) 0.0348(17) 0.0452(19) -0.0068(16) -0.0126(18) 0.0001(14)
C(10) 0.058(2) 0.0342(16) 0.0377(17) 0.0015(14) -0.0059(15) -0.0046(13)
C(11) 0.0424(16) 0.0296(13) 0.0382(15) -0.0015(12) -0.0131(13) -0.0072(12)
C(12) 0.0434(17) 0.0369(16) 0.0492(19) 0.0067(13) -0.0169(15) -0.0146(14)
C(13) 0.0495(18) 0.0451(18) 0.0368(16) 0.0016(15) 0.0067(14) 0.0084(14)
C(14) 0.0299(14) 0.0396(16) 0.0395(15) -0.0045(12) -0.0032(12) -0.0036(13)
C(15) 0.0332(14) 0.0383(15) 0.0274(13) 0.0037(12) -0.0018(11) -0.0006(11)
C(16) 0.0322(15) 0.054(2) 0.0376(16) 0.0042(14) -0.0032(13) 0.0018(14)
C(17) 0.0443(18) 0.052(2) 0.0396(16) 0.0166(16) -0.0046(14) 0.0041(15)
C(18) 0.074(2) 0.0396(18) 0.0434(18) 0.0153(18) -0.0030(17) 0.0016(15)
C(19) 0.086(3) 0.0356(17) 0.0390(17) 0.0052(18) 0.0031(18) 0.0050(14)
C(20) 0.065(2) 0.0373(16) 0.0362(16) -0.0069(15) 0.0026(15) 0.0029(14)
C(21) 0.0462(17) 0.0364(15) 0.0298(14) -0.0036(13) 0.0012(12) -0.0009(12)
C(22) 0.0419(16) 0.0346(14) 0.0271(13) 0.0014(12) 0.0003(11) 0.0003(11)
C(23) 0.0476(18) 0.0391(16) 0.0345(15) 0.0124(14) 0.0008(13) 0.0054(12)
C(24) 0.0505(19) 0.0338(16) 0.0460(18) -0.0061(14) -0.0104(15) -0.0062(14)
C(25) 0.051(2) 0.083(3) 0.070(2) -0.002(2) -0.012(2) -0.020(2)
C(26) 0.140(7) 0.171(9) 0.247(11) 0.101(7) -0.116(8) -0.110(8)
C(27) 0.099(5) 0.167(7) 0.151(7) -0.068(5) -0.056(5) 0.077(6)

loop_
_atom_type_symbol
_atom_type_description
_atom_type_scat_dispersion_real
_atom_type_scat_dispersion_imag
_atom_type_scat_source
C C 0.003 0.002
;
International Tables for Crystallography
(1992, Vol. C, Tables 4.2.6.8 and 6.1.1.4)
;
H H 0.000 0.000
;
International Tables for Crystallography
(1992, Vol. C, Table 6.1.1.4)
;
Cl Cl 0.148 0.159
;
International Tables for Crystallography
(1992, Vol. C, Tables 4.2.6.8 and 6.1.1.4)
;
Mn Mn 0.337 0.728
;
International Tables for Crystallography
(1992, Vol. C, Tables 4.2.6.8 and 6.1.1.4)
;
N N 0.006 0.003
;
International Tables for Crystallography
(1992, Vol. C, Tables 4.2.6.8 and 6.1.1.4)
;
O O 0.011 0.006
;
International Tables for Crystallography
(1992, Vol. C, Tables 4.2.6.8 and 6.1.1.4)
;

loop_
_geom_angle_atom_site_label_1
_geom_angle_atom_site_label_2
_geom_angle_atom_site_label_3
_geom_angle
_geom_angle_publ_flag
_geom_angle_site_symmetry_1
_geom_angle_site_symmetry_2
_geom_angle_site_symmetry_3
Mn(1) Mn(1) O(1) 43.10(6) yes 8_665 . .
Mn(1) Mn(1) O(1) 43.06(6) yes 8_665 . 8_665
Mn(1) Mn(1) N(1) 140.47(7) yes 8_665 . .
Mn(1) Mn(1) N(2) 136.71(7) yes 8_665 . .
O(1) Mn(1) O(1) 86.15(8) yes . . 8_665
O(1) Mn(1) N(1) 98.12(9) yes . . .
O(1) Mn(1) N(2) 167.95(9) yes . . .
O(1) Mn(1) N(1) 168.80(9) yes 8_665 . .
O(1) Mn(1) N(2) 95.21(9) yes 8_665 . .
N(1) Mn(1) N(2) 82.78(9) yes . . .
O(2) Cl(1) O(3) 110.3(3) yes . . .
O(2) Cl(1) O(4) 112.4(5) yes . . .
O(2) Cl(1) O(5) 101.8(5) yes . . .
O(3) Cl(1) O(4) 113.0(3) yes . . .
O(3) Cl(1) O(5) 111.0(4) yes . . .
O(4) Cl(1) O(5) 107.7(5) yes . . .
Mn(1) O(1) Mn(1) 93.83(9) yes . . 8_665
Mn(1) N(1) C(1) 106.01(18) yes . . .
Mn(1) N(1) C(3) 109.15(18) yes . . .
Mn(1) N(1) C(13) 115.73(19) yes . . .
C(1) N(1) C(3) 109.3(2) yes . . .
C(1) N(1) C(13) 109.4(2) yes . . .
C(3) N(1) C(13) 107.1(2) yes . . .
Mn(1) N(2) C(2) 107.03(18) yes . . .
Mn(1) N(2) C(14) 107.89(18) yes . . .
Mn(1) N(2) C(24) 114.1(2) yes . . .
C(2) N(2) C(14) 110.3(2) yes . . .
C(2) N(2) C(24) 110.0(2) yes . . .
C(14) N(2) C(24) 107.5(2) yes . . .
C(4) N(3) C(11) 118.1(2) yes . . .
C(15) N(4) C(22) 118.0(2) yes . . .
C(25) N(5) C(26) 121.6(6) yes . . .
C(25) N(5) C(27) 116.2(5) yes . . .
C(26) N(5) C(27) 121.9(6) yes . . .
N(1) C(1) C(2) 109.9(2) yes . . .
N(2) C(2) C(1) 109.4(2) yes . . .
N(1) C(3) C(4) 112.8(2) yes . . .
N(3) C(4) C(3) 116.8(2) yes . . .
N(3) C(4) C(5) 123.6(3) yes . . .
C(3) C(4) C(5) 119.6(2) yes . . .
C(4) C(5) C(6) 119.5(3) yes . . .
C(5) C(6) C(12) 119.7(3) yes . . .
C(8) C(7) C(12) 121.0(3) yes . . .
C(7) C(8) C(9) 120.5(3) yes . . .
C(8) C(9) C(10) 120.6(3) yes . . .
C(9) C(10) C(11) 119.8(3) yes . . .
N(3) C(11) C(10) 119.2(2) yes . . .
N(3) C(11) C(12) 120.9(2) yes . . .
C(10) C(11) C(12) 119.9(2) yes . . .
C(6) C(12) C(7) 123.7(3) yes . . .
C(6) C(12) C(11) 118.1(3) yes . . .
C(7) C(12) C(11) 118.2(3) yes . . .
N(2) C(14) C(15) 111.7(2) yes . . .
N(4) C(15) C(14) 116.5(2) yes . . .
N(4) C(15) C(16) 123.4(3) yes . . .
C(14) C(15) C(16) 120.1(2) yes . . .
C(15) C(16) C(17) 118.9(3) yes . . .
C(16) C(17) C(23) 120.0(3) yes . . .
C(19) C(18) C(23) 120.3(3) yes . . .
C(18) C(19) C(20) 120.0(3) yes . . .
C(19) C(20) C(21) 121.3(3) yes . . .
C(20) C(21) C(22) 119.8(3) yes . . .
N(4) C(22) C(21) 118.6(2) yes . . .
N(4) C(22) C(23) 121.8(3) yes . . .
C(21) C(22) C(23) 119.7(3) yes . . .
C(17) C(23) C(18) 123.1(3) yes . . .
C(17) C(23) C(22) 117.9(3) yes . . .
C(18) C(23) C(22) 118.9(3) yes . . .
O(6) C(25) N(5) 124.3(5) yes . . .
N(1) C(1) H(1) 109.7 no . . .
N(1) C(1) H(2) 109.7 no . . .
C(2) C(1) H(1) 109.7 no . . .
C(2) C(1) H(2) 109.7 no . . .
H(1) C(1) H(2) 108.2 no . . .
N(2) C(2) H(3) 109.8 no . . .
N(2) C(2) H(4) 109.8 no . . .
C(1) C(2) H(3) 109.8 no . . .
C(1) C(2) H(4) 109.8 no . . .
H(3) C(2) H(4) 108.3 no . . .
N(1) C(3) H(5) 109.0 no . . .
N(1) C(3) H(6) 109.0 no . . .
C(4) C(3) H(5) 109.0 no . . .
C(4) C(3) H(6) 109.0 no . . .
H(5) C(3) H(6) 107.8 no . . .
C(4) C(5) H(7) 120.2 no . . .
C(6) C(5) H(7) 120.2 no . . .
C(5) C(6) H(8) 120.1 no . . .
C(12) C(6) H(8) 120.2 no . . .
C(8) C(7) H(9) 119.5 no . . .
C(12) C(7) H(9) 119.5 no . . .
C(7) C(8) H(10) 119.8 no . . .
C(9) C(8) H(10) 119.8 no . . .
C(8) C(9) H(11) 119.7 no . . .
C(10) C(9) H(11) 119.7 no . . .
C(9) C(10) H(12) 120.1 no . . .
C(11) C(10) H(12) 120.1 no . . .
N(1) C(13) H(13) 109.5 no . . .
N(1) C(13) H(14) 109.5 no . . .
N(1) C(13) H(15) 109.5 no . . .
H(13) C(13) H(14) 109.5 no . . .
H(13) C(13) H(15) 109.5 no . . .
H(14) C(13) H(15) 109.5 no . . .
N(2) C(14) H(16) 109.3 no . . .
N(2) C(14) H(17) 109.3 no . . .
C(15) C(14) H(16) 109.3 no . . .
C(15) C(14) H(17) 109.3 no . . .
H(16) C(14) H(17) 107.9 no . . .
C(15) C(16) H(18) 120.6 no . . .
C(17) C(16) H(18) 120.6 no . . .
C(16) C(17) H(19) 120.0 no . . .
C(23) C(17) H(19) 120.0 no . . .
C(19) C(18) H(20) 119.9 no . . .
C(23) C(18) H(20) 119.9 no . . .
C(18) C(19) H(21) 120.0 no . . .
C(20) C(19) H(21) 120.0 no . . .
C(19) C(20) H(22) 119.4 no . . .
C(21) C(20) H(22) 119.4 no . . .
C(20) C(21) H(23) 120.1 no . . .
C(22) C(21) H(23) 120.1 no . . .
N(2) C(24) H(24) 109.5 no . . .
N(2) C(24) H(25) 109.5 no . . .
N(2) C(24) H(26) 109.5 no . . .
H(24) C(24) H(25) 109.5 no . . .
H(24) C(24) H(26) 109.5 no . . .
H(25) C(24) H(26) 109.5 no . . .
O(6) C(25) H(27) 117.9 no . . .
N(5) C(25) H(27) 117.8 no . . .
N(5) C(26) H(28) 109.5 no . . .
N(5) C(26) H(29) 109.5 no . . .
N(5) C(26) H(30) 109.5 no . . .
H(28) C(26) H(29) 109.5 no . . .
H(28) C(26) H(30) 109.5 no . . .
H(29) C(26) H(30) 109.5 no . . .
N(5) C(27) H(31) 109.5 no . . .
N(5) C(27) H(32) 109.5 no . . .
N(5) C(27) H(33) 109.5 no . . .
H(31) C(27) H(32) 109.5 no . . .
H(31) C(27) H(33) 109.5 no . . .
H(32) C(27) H(33) 109.5 no . . .

loop_
_geom_bond_atom_site_label_1
_geom_bond_atom_site_label_2
_geom_bond_distance
_geom_bond_publ_flag
_geom_bond_site_symmetry_1
_geom_bond_site_symmetry_2
Mn(1) Mn(1) 2.6649(5) yes . 8_665
Mn(1) O(1) 1.8238(19) yes . .
Mn(1) O(1) 1.8251(19) yes . 8_665
Mn(1) N(1) 2.169(2) yes . .
Mn(1) N(2) 2.144(2) yes . .
Cl(1) O(2) 1.352(5) yes . .
Cl(1) O(3) 1.417(4) yes . .
Cl(1) O(4) 1.329(7) yes . .
Cl(1) O(5) 1.326(8) yes . .
O(6) C(25) 1.226(6) yes . .
N(1) C(1) 1.497(4) yes . .
N(1) C(3) 1.477(4) yes . .
N(1) C(13) 1.481(4) yes . .
N(2) C(2) 1.497(4) yes . .
N(2) C(14) 1.473(4) yes . .
N(2) C(24) 1.478(4) yes . .
N(3) C(4) 1.314(3) yes . .
N(3) C(11) 1.382(3) yes . .
N(4) C(15) 1.319(4) yes . .
N(4) C(22) 1.384(4) yes . .
N(5) C(25) 1.333(7) yes . .
N(5) C(26) 1.382(11) yes . .
N(5) C(27) 1.446(10) yes . .
C(1) C(2) 1.507(4) yes . .
C(3) C(4) 1.501(4) yes . .
C(4) C(5) 1.405(4) yes . .
C(5) C(6) 1.344(5) yes . .
C(6) C(12) 1.406(5) yes . .
C(7) C(8) 1.360(6) yes . .
C(7) C(12) 1.415(5) yes . .
C(8) C(9) 1.402(6) yes . .
C(9) C(10) 1.376(5) yes . .
C(10) C(11) 1.405(4) yes . .
C(11) C(12) 1.423(4) yes . .
C(14) C(15) 1.509(4) yes . .
C(15) C(16) 1.414(4) yes . .
C(16) C(17) 1.359(5) yes . .
C(17) C(23) 1.410(5) yes . .
C(18) C(19) 1.373(6) yes . .
C(18) C(23) 1.416(5) yes . .
C(19) C(20) 1.393(6) yes . .
C(20) C(21) 1.369(4) yes . .
C(21) C(22) 1.405(4) yes . .
C(22) C(23) 1.409(4) yes . .
C(1) H(1) 0.990 no . .
C(1) H(2) 0.990 no . .
C(2) H(3) 0.990 no . .
C(2) H(4) 0.990 no . .
C(3) H(5) 0.990 no . .
C(3) H(6) 0.990 no . .
C(5) H(7) 0.950 no . .
C(6) H(8) 0.950 no . .
C(7) H(9) 0.950 no . .
C(8) H(10) 0.950 no . .
C(9) H(11) 0.950 no . .
C(10) H(12) 0.950 no . .
C(13) H(13) 0.980 no . .
C(13) H(14) 0.980 no . .
C(13) H(15) 0.980 no . .
C(14) H(16) 0.990 no . .
C(14) H(17) 0.990 no . .
C(16) H(18) 0.950 no . .
C(17) H(19) 0.950 no . .
C(18) H(20) 0.950 no . .
C(19) H(21) 0.950 no . .
C(20) H(22) 0.950 no . .
C(21) H(23) 0.950 no . .
C(24) H(24) 0.980 no . .
C(24) H(25) 0.980 no . .
C(24) H(26) 0.980 no . .
C(25) H(27) 0.950 no . .
C(26) H(28) 0.980 no . .
C(26) H(29) 0.980 no . .
C(26) H(30) 0.980 no . .
C(27) H(31) 0.980 no . .
C(27) H(32) 0.980 no . .
C(27) H(33) 0.980 no . .

loop_
_geom_contact_atom_site_label_1
_geom_contact_atom_site_label_2
_geom_contact_distance
_geom_contact_publ_flag
_geom_contact_site_symmetry_1
_geom_contact_site_symmetry_2
O(2) C(7) 3.596(6) ? . 2_555
O(2) C(8) 3.448(7) ? . 2_555
O(2) C(20) 3.466(6) ? . 2_655
O(2) C(21) 3.448(6) ? . 2_655
O(3) C(2) 3.569(5) ? . 8_665
O(3) C(25) 3.347(6) ? . 8_665
O(3) C(27) 3.595(9) ? . 8_665
O(4) C(10) 3.532(9) ? . 7_565
O(4) C(19) 3.358(7) ? . 7_575
O(4) C(24) 3.395(8) ? . 7_565
O(5) C(3) 3.447(9) ? . 2_655
O(5) C(13) 3.546(10) ? . 2_655
O(5) C(26) 3.325(13) ? . 2_665
O(6) C(14) 3.580(5) ? . .
O(6) C(16) 3.551(6) ? . .
C(1) C(20) 3.541(4) ? . 5_545
C(2) O(3) 3.569(5) ? . 8_665
C(3) O(5) 3.447(10) ? . 4_464
C(7) O(2) 3.596(6) ? . 4_454
C(8) O(2) 3.448(6) ? . 4_454
C(10) O(4) 3.532(9) ? . 7_465
C(13) O(5) 3.546(9) ? . 4_464
C(14) O(6) 3.580(5) ? . .
C(16) O(6) 3.551(6) ? . .
C(19) O(4) 3.358(7) ? . 7_475
C(20) O(2) 3.466(6) ? . 4_464
C(20) C(1) 3.541(4) ? . 5_555
C(21) O(2) 3.448(6) ? . 4_464
C(24) O(4) 3.395(8) ? . 7_465
C(25) O(3) 3.347(6) ? . 8_665
C(26) O(5) 3.325(13) ? . 4_364
C(27) O(3) 3.595(10) ? . 8_665
Cl(1) H(4) 3.045 ? . 8_665
Cl(1) H(9) 3.567 ? . 2_555
Cl(1) H(32) 3.236 ? . 3_575
O(2) H(1) 3.548 ? . 8_665
O(2) H(2) 3.336 ? . 8_665
O(2) H(4) 2.957 ? . 8_665
O(2) H(9) 3.138 ? . 2_555
O(2) H(10) 2.856 ? . 2_555
O(2) H(15) 3.318 ? . 2_655
O(2) H(16) 2.863 ? . 7_565
O(2) H(22) 2.829 ? . 2_655
O(2) H(23) 2.801 ? . 2_655
O(2) H(32) 3.395 ? . 3_575
O(3) H(4) 2.622 ? . 8_665
O(3) H(9) 2.886 ? . 2_555
O(3) H(19) 3.179 ? . 2_665
O(3) H(27) 2.413 ? . 8_665
O(3) H(32) 2.993 ? . 3_575
O(3) H(33) 3.590 ? . 3_575
O(3) H(33) 2.880 ? . 8_665
O(4) H(11) 3.187 ? . 7_565
O(4) H(12) 2.970 ? . 7_565
O(4) H(20) 3.526 ? . 7_575
O(4) H(21) 2.569 ? . 7_575
O(4) H(25) 3.193 ? . 7_565
O(4) H(26) 2.713 ? . 7_565
O(4) H(32) 2.997 ? . 3_575
O(5) H(4) 3.000 ? . 8_665
O(5) H(5) 2.532 ? . 2_655
O(5) H(11) 3.409 ? . 7_565
O(5) H(12) 3.416 ? . 7_565
O(5) H(14) 3.162 ? . 2_655
O(5) H(15) 3.149 ? . 2_655
O(5) H(24) 3.157 ? . 8_665
O(5) H(25) 3.486 ? . 8_665
O(5) H(28) 3.213 ? . 2_665
O(5) H(29) 3.432 ? . 2_665
O(5) H(30) 2.809 ? . 2_665
O(6) H(7) 2.863 ? . 1_455
O(6) H(10) 3.257 ? . 8_565
O(6) H(11) 2.997 ? . 8_565
O(6) H(17) 2.668 ? . .
O(6) H(18) 2.727 ? . .
O(6) H(19) 3.433 ? . 5_445
O(6) H(20) 3.464 ? . 5_445
O(6) H(29) 3.459 ? . 5_445
N(3) H(13) 3.467 ? . 5_545
N(5) H(8) 3.543 ? . 5_555
N(5) H(18) 3.148 ? . .
N(5) H(20) 2.773 ? . 5_445
C(1) H(22) 3.197 ? . 5_545
C(2) H(9) 3.433 ? . 5_555
C(4) H(13) 3.467 ? . 5_545
C(5) H(13) 3.183 ? . 5_545
C(6) H(3) 3.091 ? . 5_545
C(6) H(13) 2.844 ? . 5_545
C(6) H(31) 2.899 ? . 5_545
C(7) H(2) 3.046 ? . 5_545
C(7) H(3) 3.376 ? . 5_545
C(7) H(13) 3.441 ? . 5_545
C(7) H(22) 3.472 ? . 1_545
C(7) H(31) 3.573 ? . 2_655
C(7) H(31) 3.397 ? . 5_545
C(8) H(2) 3.309 ? . 5_545
C(8) H(22) 2.737 ? . 1_545
C(9) H(21) 3.252 ? . 1_545
C(9) H(22) 3.075 ? . 1_545
C(11) H(13) 3.137 ? . 5_545
C(11) H(14) 3.533 ? . 5_545
C(12) H(2) 3.425 ? . 5_545
C(12) H(3) 3.377 ? . 5_545
C(12) H(13) 2.815 ? . 5_545
C(12) H(31) 3.509 ? . 5_545
C(13) H(1) 3.313 ? . 5_555
C(13) H(24) 2.983 ? . 5_555
C(16) H(30) 3.183 ? . .
C(17) H(7) 3.403 ? . 5_555
C(17) H(27) 3.536 ? . 5_455
C(18) H(6) 3.372 ? . 5_555
C(18) H(7) 3.103 ? . 5_555
C(18) H(28) 3.344 ? . 5_455
C(18) H(33) 3.552 ? . 5_455
C(19) H(2) 3.498 ? . 5_555
C(19) H(6) 2.932 ? . 5_555
C(19) H(11) 3.599 ? . 1_565
C(19) H(28) 3.496 ? . 5_455
C(20) H(1) 3.269 ? . 5_555
C(20) H(2) 2.905 ? . 5_555
C(20) H(6) 3.255 ? . 5_555
C(20) H(10) 3.427 ? . 1_565
C(21) H(1) 3.461 ? . 5_555
C(22) H(7) 3.447 ? . 5_555
C(23) H(7) 2.993 ? . 5_555
C(24) H(14) 3.051 ? . 5_545
C(24) H(28) 3.289 ? . 5_445
C(24) H(29) 3.419 ? . 5_445
C(25) H(7) 3.589 ? . 1_455
C(25) H(17) 2.853 ? . .
C(25) H(18) 2.978 ? . .
C(25) H(19) 3.119 ? . 5_445
C(25) H(20) 2.911 ? . 5_445
C(26) H(18) 3.093 ? . .
C(26) H(20) 3.295 ? . 5_445
C(26) H(25) 2.939 ? . 5_455
C(27) H(8) 3.060 ? . 5_555
C(27) H(9) 3.570 ? . 4_464
C(27) H(9) 3.456 ? . 5_555
C(27) H(20) 2.947 ? . 5_445
C(27) H(33) 3.324 ? . 6_465
H(1) O(2) 3.548 ? . 8_665
H(1) C(13) 3.313 ? . 5_545
H(1) C(20) 3.269 ? . 5_545
H(1) C(21) 3.461 ? . 5_545
H(1) H(13) 3.327 ? . 5_545
H(1) H(14) 3.138 ? . 5_545
H(1) H(15) 2.929 ? . 5_545
H(1) H(22) 3.119 ? . 5_545
H(1) H(23) 3.465 ? . 5_545
H(2) O(2) 3.336 ? . 8_665
H(2) C(7) 3.046 ? . 5_555
H(2) C(8) 3.309 ? . 5_555
H(2) C(12) 3.425 ? . 5_555
H(2) C(19) 3.498 ? . 5_545
H(2) C(20) 2.905 ? . 5_545
H(2) H(9) 3.161 ? . 5_555
H(2) H(10) 3.595 ? . 5_555
H(2) H(21) 3.495 ? . 5_545
H(2) H(22) 2.411 ? . 5_545
H(3) C(6) 3.091 ? . 5_555
H(3) C(7) 3.376 ? . 5_555
H(3) C(12) 3.377 ? . 5_555
H(3) H(8) 2.743 ? . 5_555
H(3) H(9) 3.069 ? . 5_555
H(4) Cl(1) 3.045 ? . 8_665
H(4) O(2) 2.957 ? . 8_665
H(4) O(3) 2.622 ? . 8_665
H(4) O(5) 3.000 ? . 8_665
H(4) H(9) 3.080 ? . 5_555
H(4) H(27) 3.217 ? . .
H(5) O(5) 2.532 ? . 4_464
H(5) H(28) 3.338 ? . 1_655
H(5) H(30) 3.503 ? . 1_655
H(6) C(18) 3.372 ? . 5_545
H(6) C(19) 2.932 ? . 5_545
H(6) C(20) 3.255 ? . 5_545
H(6) H(21) 2.974 ? . 5_545
H(6) H(22) 3.487 ? . 5_545
H(6) H(28) 2.994 ? . 1_655
H(7) O(6) 2.863 ? . 1_655
H(7) C(17) 3.403 ? . 5_545
H(7) C(18) 3.103 ? . 5_545
H(7) C(22) 3.447 ? . 5_545
H(7) C(23) 2.993 ? . 5_545
H(7) C(25) 3.589 ? . 1_655
H(7) H(20) 3.361 ? . 5_545
H(8) N(5) 3.543 ? . 5_545
H(8) C(27) 3.060 ? . 5_545
H(8) H(3) 2.743 ? . 5_545
H(8) H(13) 3.204 ? . 5_545
H(8) H(31) 2.113 ? . 5_545
H(8) H(32) 3.590 ? . 5_545
H(8) H(33) 3.587 ? . 5_545
H(9) Cl(1) 3.567 ? . 4_454
H(9) O(2) 3.138 ? . 4_454
H(9) O(3) 2.886 ? . 4_454
H(9) C(2) 3.433 ? . 5_545
H(9) C(27) 3.570 ? . 2_655
H(9) C(27) 3.456 ? . 5_545
H(9) H(2) 3.161 ? . 5_545
H(9) H(3) 3.069 ? . 5_545
H(9) H(4) 3.080 ? . 5_545
H(9) H(31) 3.290 ? . 2_655
H(9) H(31) 2.763 ? . 5_545
H(9) H(32) 3.152 ? . 2_655
H(9) H(33) 3.263 ? . 5_545
H(10) O(2) 2.856 ? . 4_454
H(10) O(6) 3.257 ? . 8_655
H(10) C(20) 3.427 ? . 1_545
H(10) H(2) 3.595 ? . 5_545
H(10) H(16) 3.353 ? . 8_655
H(10) H(17) 3.568 ? . 8_655
H(10) H(22) 2.547 ? . 1_545
H(10) H(31) 3.334 ? . 2_655
H(10) H(32) 3.116 ? . 2_655
H(11) O(4) 3.187 ? . 7_465
H(11) O(5) 3.409 ? . 7_465
H(11) O(6) 2.997 ? . 8_655
H(11) C(19) 3.599 ? . 1_545
H(11) H(18) 3.144 ? . 8_655
H(11) H(21) 3.057 ? . 1_545
H(11) H(22) 3.117 ? . 1_545
H(11) H(30) 3.060 ? . 8_655
H(12) O(4) 2.970 ? . 7_465
H(12) O(5) 3.416 ? . 7_465
H(13) N(3) 3.467 ? . 5_555
H(13) C(4) 3.467 ? . 5_555
H(13) C(5) 3.183 ? . 5_555
H(13) C(6) 2.844 ? . 5_555
H(13) C(7) 3.441 ? . 5_555
H(13) C(11) 3.137 ? . 5_555
H(13) C(12) 2.815 ? . 5_555
H(13) H(1) 3.327 ? . 5_555
H(13) H(8) 3.204 ? . 5_555
H(13) H(24) 3.296 ? . 5_555
H(14) O(5) 3.162 ? . 4_464
H(14) C(11) 3.533 ? . 5_555
H(14) C(24) 3.051 ? . 5_555
H(14) H(1) 3.138 ? . 5_555
H(14) H(24) 2.188 ? . 5_555
H(14) H(25) 3.402 ? . 5_555
H(14) H(26) 3.232 ? . 5_555
H(14) H(28) 3.579 ? . 1_655
H(15) O(2) 3.318 ? . 4_464
H(15) O(5) 3.149 ? . 4_464
H(15) H(1) 2.929 ? . 5_555
H(15) H(24) 3.096 ? . 5_555
H(16) O(2) 2.863 ? . 7_465
H(16) H(10) 3.353 ? . 8_565
H(17) O(6) 2.668 ? . .
H(17) C(25) 2.853 ? . .
H(17) H(10) 3.568 ? . 8_565
H(17) H(27) 2.784 ? . .
H(17) H(29) 3.359 ? . 5_445
H(18) O(6) 2.727 ? . .
H(18) N(5) 3.148 ? . .
H(18) C(25) 2.978 ? . .
H(18) C(26) 3.093 ? . .
H(18) H(11) 3.144 ? . 8_565
H(18) H(27) 3.574 ? . .
H(18) H(29) 3.374 ? . .
H(18) H(30) 2.409 ? . .
H(19) O(3) 3.179 ? . 4_364
H(19) O(6) 3.433 ? . 5_455
H(19) C(25) 3.119 ? . 5_455
H(19) H(27) 2.704 ? . 5_455
H(19) H(29) 3.465 ? . .
H(19) H(30) 3.276 ? . .
H(19) H(33) 3.421 ? . 5_455
H(20) O(4) 3.526 ? . 7_475
H(20) O(6) 3.464 ? . 5_455
H(20) N(5) 2.773 ? . 5_455
H(20) C(25) 2.911 ? . 5_455
H(20) C(26) 3.295 ? . 5_455
H(20) C(27) 2.947 ? . 5_455
H(20) H(7) 3.361 ? . 5_555
H(20) H(27) 3.106 ? . 5_455
H(20) H(28) 2.824 ? . 5_455
H(20) H(32) 2.977 ? . 5_455
H(20) H(33) 2.622 ? . 5_455
H(21) O(4) 2.569 ? . 7_475
H(21) C(9) 3.252 ? . 1_565
H(21) H(2) 3.495 ? . 5_555
H(21) H(6) 2.974 ? . 5_555
H(21) H(11) 3.057 ? . 1_565
H(21) H(26) 3.511 ? . 1_565
H(21) H(28) 3.116 ? . 5_455
H(22) O(2) 2.829 ? . 4_464
H(22) C(1) 3.197 ? . 5_555
H(22) C(7) 3.472 ? . 1_565
H(22) C(8) 2.737 ? . 1_565
H(22) C(9) 3.075 ? . 1_565
H(22) H(1) 3.119 ? . 5_555
H(22) H(2) 2.411 ? . 5_555
H(22) H(6) 3.487 ? . 5_555
H(22) H(10) 2.547 ? . 1_565
H(22) H(11) 3.117 ? . 1_565
H(23) O(2) 2.801 ? . 4_464
H(23) H(1) 3.465 ? . 5_555
H(24) O(5) 3.157 ? . 8_665
H(24) C(13) 2.983 ? . 5_545
H(24) H(13) 3.296 ? . 5_545
H(24) H(14) 2.188 ? . 5_545
H(24) H(15) 3.096 ? . 5_545
H(24) H(28) 3.298 ? . 5_445
H(25) O(4) 3.193 ? . 7_465
H(25) O(5) 3.486 ? . 8_665
H(25) C(26) 2.939 ? . 5_445
H(25) H(14) 3.402 ? . 5_545
H(25) H(28) 2.559 ? . 5_445
H(25) H(29) 2.464 ? . 5_445
H(25) H(30) 3.492 ? . 5_445
H(26) O(4) 2.713 ? . 7_465
H(26) H(14) 3.232 ? . 5_545
H(26) H(21) 3.511 ? . 1_545
H(26) H(28) 3.576 ? . 5_445
H(27) O(3) 2.413 ? . 8_665
H(27) C(17) 3.536 ? . 5_445
H(27) H(4) 3.217 ? . .
H(27) H(17) 2.784 ? . .
H(27) H(18) 3.574 ? . .
H(27) H(19) 2.704 ? . 5_445
H(27) H(20) 3.106 ? . 5_445
H(27) H(29) 3.439 ? . 5_445
H(28) O(5) 3.213 ? . 4_364
H(28) C(18) 3.344 ? . 5_445
H(28) C(19) 3.496 ? . 5_445
H(28) C(24) 3.289 ? . 5_455
H(28) H(5) 3.338 ? . 1_455
H(28) H(6) 2.994 ? . 1_455
H(28) H(14) 3.579 ? . 1_455
H(28) H(20) 2.824 ? . 5_445
H(28) H(21) 3.116 ? . 5_445
H(28) H(24) 3.298 ? . 5_455
H(28) H(25) 2.559 ? . 5_455
H(28) H(26) 3.576 ? . 5_455
H(29) O(5) 3.432 ? . 4_364
H(29) O(6) 3.459 ? . 5_455
H(29) C(24) 3.419 ? . 5_455
H(29) H(17) 3.359 ? . 5_455
H(29) H(18) 3.374 ? . .
H(29) H(19) 3.465 ? . .
H(29) H(25) 2.464 ? . 5_455
H(29) H(27) 3.439 ? . 5_455
H(30) O(5) 2.809 ? . 4_364
H(30) C(16) 3.183 ? . .
H(30) H(5) 3.503 ? . 1_455
H(30) H(11) 3.060 ? . 8_565
H(30) H(18) 2.409 ? . .
H(30) H(19) 3.276 ? . .
H(30) H(25) 3.492 ? . 5_455
H(31) C(6) 2.899 ? . 5_555
H(31) C(7) 3.573 ? . 4_464
H(31) C(7) 3.397 ? . 5_555
H(31) C(12) 3.509 ? . 5_555
H(31) H(8) 2.113 ? . 5_555
H(31) H(9) 3.290 ? . 4_464
H(31) H(9) 2.763 ? . 5_555
H(31) H(10) 3.334 ? . 4_464
H(31) H(33) 3.578 ? . 6_465
H(32) Cl(1) 3.236 ? . 3_574
H(32) O(2) 3.395 ? . 3_574
H(32) O(3) 2.993 ? . 3_574
H(32) O(4) 2.997 ? . 3_574
H(32) H(8) 3.590 ? . 5_555
H(32) H(9) 3.152 ? . 4_464
H(32) H(10) 3.116 ? . 4_464
H(32) H(20) 2.977 ? . 5_445
H(32) H(33) 3.368 ? . 6_465
H(33) O(3) 3.590 ? . 3_574
H(33) O(3) 2.880 ? . 8_665
H(33) C(18) 3.552 ? . 5_445
H(33) C(27) 3.324 ? . 6_465
H(33) H(8) 3.587 ? . 5_555
H(33) H(9) 3.263 ? . 5_555
H(33) H(19) 3.421 ? . 5_445
H(33) H(20) 2.622 ? . 5_445
H(33) H(31) 3.578 ? . 6_465
H(33) H(32) 3.368 ? . 6_465
H(33) H(33) 2.584 ? . 6_465
Mn(1) O(1) 1.8251(19) ? . 8_665
Mn(1) Mn(1) 2.6649(5) ? . 8_665

loop_
_geom_torsion_atom_site_label_1
_geom_torsion_atom_site_label_2
_geom_torsion_atom_site_label_3
_geom_torsion_atom_site_label_4
_geom_torsion
_geom_torsion_publ_flag
_geom_torsion_site_symmetry_1
_geom_torsion_site_symmetry_2
_geom_torsion_site_symmetry_3
_geom_torsion_site_symmetry_4
O(1) Mn(1) Mn(1) O(1) -177.95(12) ? . . 8_665 8_665
O(1) Mn(1) Mn(1) N(1) -163.86(14) ? . . 8_665 8_665
O(1) Mn(1) Mn(1) N(2) 19.69(13) ? . . 8_665 8_665
O(1) Mn(1) Mn(1) N(1) 14.09(14) ? 8_665 . 8_665 8_665
O(1) Mn(1) Mn(1) N(2) -162.36(13) ? 8_665 . 8_665 8_665
O(1) Mn(1) Mn(1) O(1) 177.95(12) ? 8_665 . 8_665 .
Mn(1) Mn(1) N(1) C(1) 168.18(15) ? 8_665 . . .
Mn(1) Mn(1) N(1) C(3) 50.6(2) ? 8_665 . . .
Mn(1) Mn(1) N(1) C(13) -70.4(2) ? 8_665 . . .
N(1) Mn(1) Mn(1) O(1) -163.86(14) ? . . 8_665 8_665
N(1) Mn(1) Mn(1) N(1) -149.77(15) ? . . 8_665 8_665
N(1) Mn(1) Mn(1) N(2) 33.78(15) ? . . 8_665 8_665
N(1) Mn(1) Mn(1) O(1) 14.09(14) ? . . 8_665 .
Mn(1) Mn(1) N(2) C(2) 163.27(15) ? 8_665 . . .
Mn(1) Mn(1) N(2) C(14) 44.6(2) ? 8_665 . . .
Mn(1) Mn(1) N(2) C(24) -74.8(2) ? 8_665 . . .
N(2) Mn(1) Mn(1) O(1) 19.69(13) ? . . 8_665 8_665
N(2) Mn(1) Mn(1) N(1) 33.78(15) ? . . 8_665 8_665
N(2) Mn(1) Mn(1) N(2) -142.67(14) ? . . 8_665 8_665
N(2) Mn(1) Mn(1) O(1) -162.36(13) ? . . 8_665 .
O(1) Mn(1) O(1) Mn(1) 1.41(8) ? . . 8_665 8_665
O(1) Mn(1) O(1) Mn(1) -1.40(8) ? 8_665 . . 8_665
O(1) Mn(1) N(1) C(1) 177.86(19) ? . . . .
O(1) Mn(1) N(1) C(3) 60.2(2) ? . . . .
O(1) Mn(1) N(1) C(13) -60.7(2) ? . . . .
N(1) Mn(1) O(1) Mn(1) -170.99(9) ? . . . 8_665
O(1) Mn(1) N(2) C(2) 80.6(5) ? . . . .
O(1) Mn(1) N(2) C(14) -38.0(5) ? . . . .
O(1) Mn(1) N(2) C(24) -157.4(4) ? . . . .
N(2) Mn(1) O(1) Mn(1) 95.6(4) ? . . . 8_665
O(1) Mn(1) N(1) C(1) 66.0(5) ? 8_665 . . .
O(1) Mn(1) N(1) C(3) -51.6(5) ? 8_665 . . .
O(1) Mn(1) N(1) C(13) -172.5(4) ? 8_665 . . .
N(1) Mn(1) O(1) Mn(1) 114.3(4) ? . . 8_665 8_665
O(1) Mn(1) N(2) C(2) 176.63(19) ? 8_665 . . .
O(1) Mn(1) N(2) C(14) 57.98(19) ? 8_665 . . .
O(1) Mn(1) N(2) C(24) -61.4(2) ? 8_665 . . .
N(2) Mn(1) O(1) Mn(1) -166.58(9) ? . . 8_665 8_665
N(1) Mn(1) N(2) C(2) -14.45(19) ? . . . .
N(1) Mn(1) N(2) C(14) -133.1(2) ? . . . .
N(1) Mn(1) N(2) C(24) 107.5(2) ? . . . .
N(2) Mn(1) N(1) C(1) -14.27(19) ? . . . .
N(2) Mn(1) N(1) C(3) -131.9(2) ? . . . .
N(2) Mn(1) N(1) C(13) 107.2(2) ? . . . .
Mn(1) N(1) C(1) C(2) 41.3(2) ? . . . .
Mn(1) N(1) C(3) C(4) 48.3(2) ? . . . .
C(1) N(1) C(3) C(4) -67.3(3) ? . . . .
C(3) N(1) C(1) C(2) 158.8(2) ? . . . .
C(13) N(1) C(1) C(2) -84.2(3) ? . . . .
C(13) N(1) C(3) C(4) 174.3(2) ? . . . .
Mn(1) N(2) C(2) C(1) 41.3(3) ? . . . .
Mn(1) N(2) C(14) C(15) 51.2(2) ? . . . .
C(2) N(2) C(14) C(15) -65.4(3) ? . . . .
C(14) N(2) C(2) C(1) 158.4(2) ? . . . .
C(24) N(2) C(2) C(1) -83.2(3) ? . . . .
C(24) N(2) C(14) C(15) 174.7(2) ? . . . .
C(4) N(3) C(11) C(10) 178.7(2) ? . . . .
C(4) N(3) C(11) C(12) -0.4(4) ? . . . .
C(11) N(3) C(4) C(3) -177.1(2) ? . . . .
C(11) N(3) C(4) C(5) 1.3(4) ? . . . .
C(15) N(4) C(22) C(21) 179.1(2) ? . . . .
C(15) N(4) C(22) C(23) -0.5(4) ? . . . .
C(22) N(4) C(15) C(14) -179.0(2) ? . . . .
C(22) N(4) C(15) C(16) 0.5(4) ? . . . .
C(26) N(5) C(25) O(6) -0.8(9) ? . . . .
C(27) N(5) C(25) O(6) -174.5(5) ? . . . .
N(1) C(1) C(2) N(2) -57.1(3) ? . . . .
N(1) C(3) C(4) N(3) -28.0(3) ? . . . .
N(1) C(3) C(4) C(5) 153.6(2) ? . . . .
N(3) C(4) C(5) C(6) -0.9(5) ? . . . .
C(3) C(4) C(5) C(6) 177.5(3) ? . . . .
C(4) C(5) C(6) C(12) -0.4(5) ? . . . .
C(5) C(6) C(12) C(7) -178.9(3) ? . . . .
C(5) C(6) C(12) C(11) 1.2(5) ? . . . .
C(8) C(7) C(12) C(6) 179.3(3) ? . . . .
C(8) C(7) C(12) C(11) -0.8(5) ? . . . .
C(12) C(7) C(8) C(9) 1.1(6) ? . . . .
C(7) C(8) C(9) C(10) -0.8(6) ? . . . .
C(8) C(9) C(10) C(11) 0.2(4) ? . . . .
C(9) C(10) C(11) N(3) -179.0(3) ? . . . .
C(9) C(10) C(11) C(12) 0.1(3) ? . . . .
N(3) C(11) C(12) C(6) -0.8(5) ? . . . .
N(3) C(11) C(12) C(7) 179.3(3) ? . . . .
C(10) C(11) C(12) C(6) -179.9(3) ? . . . .
C(10) C(11) C(12) C(7) 0.2(4) ? . . . .
N(2) C(14) C(15) N(4) -27.6(3) ? . . . .
N(2) C(14) C(15) C(16) 152.9(2) ? . . . .
N(4) C(15) C(16) C(17) -0.8(5) ? . . . .
C(14) C(15) C(16) C(17) 178.6(3) ? . . . .
C(15) C(16) C(17) C(23) 1.2(5) ? . . . .
C(16) C(17) C(23) C(18) -179.7(3) ? . . . .
C(16) C(17) C(23) C(22) -1.2(5) ? . . . .
C(19) C(18) C(23) C(17) 179.2(3) ? . . . .
C(19) C(18) C(23) C(22) 0.8(5) ? . . . .
C(23) C(18) C(19) C(20) -0.6(5) ? . . . .
C(18) C(19) C(20) C(21) -0.2(4) ? . . . .
C(19) C(20) C(21) C(22) 0.8(5) ? . . . .
C(20) C(21) C(22) N(4) 179.8(2) ? . . . .
C(20) C(21) C(22) C(23) -0.6(4) ? . . . .
N(4) C(22) C(23) C(17) 0.9(4) ? . . . .
N(4) C(22) C(23) C(18) 179.4(2) ? . . . .
C(21) C(22) C(23) C(17) -178.7(3) ? . . . .
C(21) C(22) C(23) C(18) -0.2(3) ? . . . .
